data_7716014
loop_
_publ_author_name
'Vanucci-Bacqu&#xe9;, Corinne'
'Wolff, Mariusz'
'Delavaux-Nicot, B&#xe9;atrice'
'Abdallah, Abanoub Mosaad'
'Mallet-Ladeira, Sonia'
'Serpentini, Charles-Louis'
'Bedos-Belval, Florence'
'Fong, Kar Wai'
'Ng, Xiao Ying'
'Low, May Lee'
'Benoist, Eric'
'Fery-Forgues, Suzanne'

_publ_section_title
;
 1,2,3-Triazol-5-ylidene- <i>vs.</i> 1,2,3-triazole-based
 tricarbonylrhenium(I) complexes: influence of a mesoionic carbene ligand
 on the electronic and biological properties.
;
_journal_issue 27
_journal_name_full 'Dalton transactions (Cambridge, England : 2003)'
_journal_page_first 11276
_journal_page_last 11294
_journal_paper_doi 10.1039/d4dt00922c
_journal_volume 53
_journal_year 2024
_chemical_formula_moiety 'C17 H12 Cl N4 O3 Re'
_chemical_formula_sum 'C17 H12 Cl N4 O3 Re'
_chemical_formula_weight 541.97
_space_group_IT_number 14
_space_group_name_Hall '-P 2ybc'
_space_group_name_H-M_alt 'P 1 21/c 1'
_symmetry_cell_setting monoclinic
_symmetry_Int_Tables_number 14
_symmetry_space_group_name_Hall '-P 2ybc'
_symmetry_space_group_name_H-M 'P 1 21/c 1'
_atom_sites_solution_hydrogens geom
_atom_sites_solution_primary dual
_atom_sites_solution_secondary difmap
_audit_update_record
;
2024-01-23 deposited with the CCDC.	2024-05-13 downloaded from the CCDC.
;
_cell_angle_alpha 90
_cell_angle_beta 99.738(3)
_cell_angle_gamma 90
_cell_formula_units_Z 4
_cell_length_a 17.1110(11)
_cell_length_b 10.9130(8)
_cell_length_c 9.7176(7)
_cell_measurement_reflns_used 9896
_cell_measurement_temperature 193(2)
_cell_measurement_theta_max 31.19
_cell_measurement_theta_min 3.05
_cell_volume 1788.4(2)
_computing_cell_refinement 'Bruker SAINT'
_computing_data_collection 'Bruker APEX2'
_computing_data_reduction 'Bruker SAINT'
_computing_molecular_graphics 'Ortep-3 for Windows (Farrugia, 1997)'
_computing_publication_material 'WinGX publication routines (Farrugia, 1999)'
_computing_structure_refinement 'SHELXL-2018/3 (Sheldrick, 2015)'
_computing_structure_solution 'SHELXT (Sheldrick 2015)'
_diffrn_ambient_temperature 193(2)
_diffrn_measured_fraction_theta_full 0.995
_diffrn_measured_fraction_theta_max 0.992
_diffrn_measurement_device_type 'Bruker D8 VENTURE PHOTON3'
_diffrn_measurement_method 'phi and omega scans'
_diffrn_radiation_monochromator triumph
_diffrn_radiation_source 'fine focus sealed tube'
_diffrn_radiation_type MoK\a
_diffrn_radiation_wavelength 0.71073
_diffrn_reflns_av_R_equivalents 0.0762
_diffrn_reflns_av_unetI/netI 0.0374
_diffrn_reflns_Laue_measured_fraction_full 0.995
_diffrn_reflns_Laue_measured_fraction_max 0.992
_diffrn_reflns_limit_h_max 24
_diffrn_reflns_limit_h_min -25
_diffrn_reflns_limit_k_max 16
_diffrn_reflns_limit_k_min -16
_diffrn_reflns_limit_l_max 14
_diffrn_reflns_limit_l_min -14
_diffrn_reflns_number 71992
_diffrn_reflns_point_group_measured_fraction_full 0.995
_diffrn_reflns_point_group_measured_fraction_max 0.992
_diffrn_reflns_theta_full 25.242
_diffrn_reflns_theta_max 31.647
_diffrn_reflns_theta_min 2.83
_diffrn_standards_decay_% 0
_diffrn_standards_interval_count 0
_diffrn_standards_interval_time 0
_diffrn_standards_number 0
_exptl_absorpt_coefficient_mu 6.968
_exptl_absorpt_correction_T_max 0.7462
_exptl_absorpt_correction_T_min 0.5673
_exptl_absorpt_correction_type multi-scan
_exptl_absorpt_process_details 'SADABS(Bruker AXS Inc.)'
_exptl_crystal_colour colourless
_exptl_crystal_density_diffrn 2.013
_exptl_crystal_description stick
_exptl_crystal_F_000 1032
_exptl_crystal_size_max 0.2
_exptl_crystal_size_mid 0.08
_exptl_crystal_size_min 0.06
_refine_diff_density_max 1.015
_refine_diff_density_min -1.002
_refine_diff_density_rms 0.126
_refine_ls_extinction_method none
_refine_ls_goodness_of_fit_ref 1.067
_refine_ls_hydrogen_treatment constr
_refine_ls_matrix_type full
_refine_ls_number_parameters 236
_refine_ls_number_reflns 5983
_refine_ls_number_restraints 0
_refine_ls_restrained_S_all 1.067
_refine_ls_R_factor_all 0.0357
_refine_ls_R_factor_gt 0.025
_refine_ls_shift/su_max 0.003
_refine_ls_shift/su_mean 0
_refine_ls_structure_factor_coef Fsqd
_refine_ls_weighting_details 'w=1/[\s^2^(Fo^2^)+(0.0137P)^2^+0.4953P] where P=(Fo^2^+2Fc^2^)/3'
_refine_ls_weighting_scheme calc
_refine_ls_wR_factor_gt 0.0504
_refine_ls_wR_factor_ref 0.0524
_reflns_Friedel_coverage 0
_reflns_number_gt 4828
_reflns_number_total 5983
_reflns_threshold_expression 'I > 2\s(I)'
_cod_data_source_file d4dt00922c2.cif
_cod_data_source_block Re-Tol
_cod_depositor_comments 'Adding full bibliography for 7716011--7716014.cif.'
_cod_original_sg_symbol_H-M 'P 21/c'
_cod_database_code 7716014
_shelx_shelxl_version_number 2018/3

loop_
_symmetry_equiv_pos_as_xyz
'x, y, z'
'-x, y+1/2, -z+1/2'
'-x, -y, -z'
'x, -y-1/2, z-1/2'

loop_
_atom_site_label
_atom_site_type_symbol
_atom_site_fract_x
_atom_site_fract_y
_atom_site_fract_z
_atom_site_U_iso_or_equiv
_atom_site_adp_type
_atom_site_occupancy
_atom_site_site_symmetry_order
_atom_site_calc_flag
_atom_site_refinement_flags_posn
_atom_site_refinement_flags_adp
_atom_site_refinement_flags_occupancy
_atom_site_disorder_assembly
_atom_site_disorder_group
C1 C 0.89724(18) 1.1011(3) 1.0475(3) 0.0311(6) Uani 1 1 d . . . . .
C2 C 0.80001(18) 1.2145(3) 0.8434(3) 0.0331(7) Uani 1 1 d . . . . .
C3 C 0.91448(19) 1.0716(3) 0.7722(3) 0.0305(6) Uani 1 1 d . . . . .
C4 C 0.69946(17) 0.7980(3) 0.5954(3) 0.0301(6) Uani 1 1 d . . . . .
H4 H 0.685517 0.716708 0.566214 0.036 Uiso 1 1 calc R U . . .
C5 C 0.75579(16) 0.8341(3) 0.7052(3) 0.0253(6) Uani 1 1 d . . . . .
C6 C 0.81145(16) 0.7721(3) 0.8135(3) 0.0245(5) Uani 1 1 d . . . . .
C7 C 0.82119(17) 0.6460(3) 0.8205(3) 0.0281(6) Uani 1 1 d . . . . .
H7 H 0.791106 0.594327 0.752612 0.034 Uiso 1 1 calc R U . . .
C8 C 0.87528(18) 0.5967(3) 0.9276(3) 0.0314(6) Uani 1 1 d . . . . .
H8 H 0.883024 0.510523 0.934317 0.038 Uiso 1 1 calc R U . . .
C9 C 0.91824(17) 0.6743(3) 1.0253(3) 0.0303(6) Uani 1 1 d . . . . .
H9 H 0.955565 0.642409 1.10024 0.036 Uiso 1 1 calc R U . . .
C10 C 0.90562(17) 0.7989(3) 1.0114(3) 0.0284(6) Uani 1 1 d . . . . .
H10 H 0.935446 0.851743 1.078177 0.034 Uiso 1 1 calc R U . . .
C11 C 0.60608(18) 0.9240(3) 0.4192(3) 0.0302(6) Uani 1 1 d . . . . .
C12 C 0.62256(19) 1.0034(3) 0.3149(3) 0.0367(7) Uani 1 1 d . . . . .
H12 H 0.673739 1.038651 0.320013 0.044 Uiso 1 1 calc R U . . .
C13 C 0.5630(2) 1.0296(3) 0.2042(4) 0.0440(9) Uani 1 1 d . . . . .
H13 H 0.572952 1.082572 0.131547 0.053 Uiso 1 1 calc R U . . .
C14 C 0.4887(2) 0.9781(4) 0.1997(4) 0.0438(9) Uani 1 1 d . . . . .
H14 H 0.44754 0.997748 0.124381 0.053 Uiso 1 1 calc R U . . .
C15 C 0.4731(2) 0.8991(3) 0.3018(4) 0.0414(8) Uani 1 1 d . . . . .
H15 H 0.421814 0.864073 0.295021 0.05 Uiso 1 1 calc R U . . .
C16 C 0.53237(18) 0.8692(3) 0.4167(3) 0.0335(7) Uani 1 1 d . . . . .
C17 C 0.5141(2) 0.7878(3) 0.5283(4) 0.0451(8) Uani 1 1 d . . . . .
H17A H 0.537348 0.706794 0.518665 0.068 Uiso 1 1 calc R U . . .
H17B H 0.456487 0.779917 0.520754 0.068 Uiso 1 1 calc R U . . .
H17C H 0.536358 0.822523 0.619498 0.068 Uiso 1 1 calc R U . . .
Cl1 Cl 0.71690(4) 1.00763(8) 1.00056(8) 0.03363(16) Uani 1 1 d . . . . .
N1 N 0.75477(14) 0.9594(2) 0.7081(2) 0.0248(5) Uani 1 1 d . . . . .
N2 N 0.70177(14) 1.0038(2) 0.6068(2) 0.0280(5) Uani 1 1 d . . . . .
N3 N 0.66808(14) 0.9035(2) 0.5378(2) 0.0285(5) Uani 1 1 d . . . . .
N4 N 0.85285(13) 0.8498(2) 0.9072(2) 0.0225(4) Uani 1 1 d . . . . .
O1 O 0.93684(14) 1.1311(2) 1.1494(2) 0.0478(6) Uani 1 1 d . . . . .
O2 O 0.78438(16) 1.3158(2) 0.8237(3) 0.0549(7) Uani 1 1 d . . . . .
O3 O 0.96159(14) 1.0886(2) 0.7088(3) 0.0426(6) Uani 1 1 d . . . . .
Re1 Re 0.83044(2) 1.04705(2) 0.87940(2) 0.02380(4) Uani 1 1 d . . . . .

loop_
_atom_site_aniso_label
_atom_site_aniso_U_11
_atom_site_aniso_U_22
_atom_site_aniso_U_33
_atom_site_aniso_U_23
_atom_site_aniso_U_13
_atom_site_aniso_U_12
C1 0.0310(15) 0.0236(15) 0.0373(16) -0.0002(12) 0.0018(13) -0.0012(12)
C2 0.0302(15) 0.0285(16) 0.0397(16) -0.0006(13) 0.0029(13) 0.0009(12)
C3 0.0341(15) 0.0200(14) 0.0339(15) 0.0001(11) -0.0042(13) -0.0037(11)
C4 0.0319(15) 0.0264(15) 0.0294(14) -0.0020(12) -0.0028(12) 0.0014(12)
C5 0.0275(13) 0.0228(14) 0.0244(13) -0.0008(10) 0.0011(11) 0.0004(11)
C6 0.0231(12) 0.0277(14) 0.0225(12) 0.0003(11) 0.0031(10) 0.0004(11)
C7 0.0303(14) 0.0245(14) 0.0293(13) -0.0017(12) 0.0044(11) -0.0002(12)
C8 0.0345(15) 0.0243(14) 0.0351(15) 0.0032(12) 0.0043(13) 0.0051(12)
C9 0.0289(14) 0.0301(16) 0.0309(14) 0.0061(12) 0.0021(12) 0.0034(12)
C10 0.0282(14) 0.0296(15) 0.0255(13) 0.0015(12) -0.0006(11) 0.0009(12)
C11 0.0291(14) 0.0318(16) 0.0270(14) -0.0040(12) -0.0031(12) 0.0033(12)
C12 0.0326(16) 0.0434(19) 0.0325(16) 0.0023(14) 0.0009(13) 0.0038(14)
C13 0.0462(19) 0.051(2) 0.0327(16) 0.0043(15) 0.0003(15) 0.0110(17)
C14 0.0334(17) 0.055(2) 0.0394(18) -0.0095(17) -0.0053(14) 0.0115(16)
C15 0.0335(16) 0.048(2) 0.0405(18) -0.0155(16) 0.0004(14) 0.0030(15)
C16 0.0343(15) 0.0303(16) 0.0358(16) -0.0094(13) 0.0055(13) -0.0004(13)
C17 0.0430(19) 0.048(2) 0.0459(19) -0.0081(17) 0.0116(16) -0.0129(17)
Cl1 0.0303(3) 0.0364(4) 0.0341(4) 0.0035(3) 0.0053(3) 0.0006(3)
N1 0.0260(11) 0.0239(12) 0.0230(10) 0.0008(9) -0.0003(9) -0.0001(9)
N2 0.0294(12) 0.0253(12) 0.0267(12) -0.0005(10) -0.0029(10) 0.0019(10)
N3 0.0312(12) 0.0261(12) 0.0253(11) -0.0040(10) -0.0031(10) 0.0006(10)
N4 0.0244(10) 0.0208(11) 0.0222(10) -0.0005(9) 0.0038(9) -0.0015(9)
O1 0.0506(14) 0.0449(15) 0.0407(13) -0.0113(12) -0.0129(11) -0.0053(12)
O2 0.0601(17) 0.0311(14) 0.0731(18) 0.0081(13) 0.0097(14) 0.0106(12)
O3 0.0404(13) 0.0423(14) 0.0467(14) -0.0029(11) 0.0117(11) -0.0011(11)
Re1 0.02311(5) 0.02096(5) 0.02584(6) 0.00001(5) -0.00014(4) -0.00117(5)

loop_
_atom_type_symbol
_atom_type_description
_atom_type_scat_dispersion_real
_atom_type_scat_dispersion_imag
_atom_type_scat_source
C C 0.0033 0.0016 'International Tables Vol C Tables 4.2.6.8 and 6.1.1.4'
H H 0 0 'International Tables Vol C Tables 4.2.6.8 and 6.1.1.4'
N N 0.0061 0.0033 'International Tables Vol C Tables 4.2.6.8 and 6.1.1.4'
O O 0.0106 0.006 'International Tables Vol C Tables 4.2.6.8 and 6.1.1.4'
Re Re -1.0185 7.231 'International Tables Vol C Tables 4.2.6.8 and 6.1.1.4'
Cl Cl 0.1484 0.1585 'International Tables Vol C Tables 4.2.6.8 and 6.1.1.4'

loop_
_geom_angle_atom_site_label_1
_geom_angle_atom_site_label_2
_geom_angle_atom_site_label_3
_geom_angle
_geom_angle_site_symmetry_1
_geom_angle_site_symmetry_3
_geom_angle_publ_flag
O1 C1 Re1 178.5(3) . . ?
O2 C2 Re1 177.7(3) . . ?
O3 C3 Re1 177.9(3) . . ?
N3 C4 C5 104.8(3) . . ?
N3 C4 H4 127.6 . . ?
C5 C4 H4 127.6 . . ?
N1 C5 C4 107.1(2) . . ?
N1 C5 C6 117.2(2) . . ?
C4 C5 C6 135.6(3) . . ?
N4 C6 C7 123.0(3) . . ?
N4 C6 C5 113.4(3) . . ?
C7 C6 C5 123.6(3) . . ?
C8 C7 C6 118.9(3) . . ?
C8 C7 H7 120.5 . . ?
C6 C7 H7 120.5 . . ?
C7 C8 C9 119.2(3) . . ?
C7 C8 H8 120.4 . . ?
C9 C8 H8 120.4 . . ?
C10 C9 C8 118.6(3) . . ?
C10 C9 H9 120.7 . . ?
C8 C9 H9 120.7 . . ?
N4 C10 C9 123.4(3) . . ?
N4 C10 H10 118.3 . . ?
C9 C10 H10 118.3 . . ?
C16 C11 C12 123.1(3) . . ?
C16 C11 N3 119.2(3) . . ?
C12 C11 N3 117.6(3) . . ?
C13 C12 C11 118.7(3) . . ?
C13 C12 H12 120.6 . . ?
C11 C12 H12 120.6 . . ?
C12 C13 C14 119.6(3) . . ?
C12 C13 H13 120.2 . . ?
C14 C13 H13 120.2 . . ?
C15 C14 C13 121.4(3) . . ?
C15 C14 H14 119.3 . . ?
C13 C14 H14 119.3 . . ?
C14 C15 C16 121.0(3) . . ?
C14 C15 H15 119.5 . . ?
C16 C15 H15 119.5 . . ?
C11 C16 C15 116.1(3) . . ?
C11 C16 C17 123.4(3) . . ?
C15 C16 C17 120.5(3) . . ?
C16 C17 H17A 109.5 . . ?
C16 C17 H17B 109.5 . . ?
H17A C17 H17B 109.5 . . ?
C16 C17 H17C 109.5 . . ?
H17A C17 H17C 109.5 . . ?
H17B C17 H17C 109.5 . . ?
N2 N1 C5 111.3(2) . . ?
N2 N1 Re1 131.67(19) . . ?
C5 N1 Re1 116.88(18) . . ?
N1 N2 N3 104.7(2) . . ?
C4 N3 N2 112.1(2) . . ?
C4 N3 C11 130.5(3) . . ?
N2 N3 C11 117.4(2) . . ?
C6 N4 C10 116.9(2) . . ?
C6 N4 Re1 118.09(18) . . ?
C10 N4 Re1 125.05(19) . . ?
C2 Re1 C1 88.08(13) . . ?
C2 Re1 C3 88.47(13) . . ?
C1 Re1 C3 91.46(13) . . ?
C2 Re1 N1 99.97(11) . . ?
C1 Re1 N1 170.94(11) . . ?
C3 Re1 N1 92.87(11) . . ?
C2 Re1 N4 173.79(11) . . ?
C1 Re1 N4 97.47(11) . . ?
C3 Re1 N4 94.13(10) . . ?
N1 Re1 N4 74.29(8) . . ?
C2 Re1 Cl1 92.39(10) . . ?
C1 Re1 Cl1 92.92(9) . . ?
C3 Re1 Cl1 175.55(9) . . ?
N1 Re1 Cl1 82.68(7) . . ?
N4 Re1 Cl1 84.59(6) . . ?

loop_
_geom_bond_atom_site_label_1
_geom_bond_atom_site_label_2
_geom_bond_distance
_geom_bond_site_symmetry_2
_geom_bond_publ_flag
C1 O1 1.149(4) . ?
C1 Re1 1.921(3) . ?
C2 O2 1.146(4) . ?
C2 Re1 1.916(3) . ?
C3 O3 1.110(4) . ?
C3 Re1 1.932(3) . ?
C4 N3 1.351(4) . ?
C4 C5 1.369(4) . ?
C4 H4 0.95 . ?
C5 N1 1.367(3) . ?
C5 C6 1.461(4) . ?
C6 N4 1.354(3) . ?
C6 C7 1.387(4) . ?
C7 C8 1.380(4) . ?
C7 H7 0.95 . ?
C8 C9 1.387(4) . ?
C8 H8 0.95 . ?
C9 C10 1.379(4) . ?
C9 H9 0.95 . ?
C10 N4 1.356(3) . ?
C10 H10 0.95 . ?
C11 C16 1.393(4) . ?
C11 C12 1.398(5) . ?
C11 N3 1.446(4) . ?
C12 C13 1.381(4) . ?
C12 H12 0.95 . ?
C13 C14 1.384(5) . ?
C13 H13 0.95 . ?
C14 C15 1.373(5) . ?
C14 H14 0.95 . ?
C15 C16 1.414(4) . ?
C15 H15 0.95 . ?
C16 C17 1.475(5) . ?
C17 H17A 0.98 . ?
C17 H17B 0.98 . ?
C17 H17C 0.98 . ?
Cl1 Re1 2.4738(8) . ?
N1 N2 1.313(3) . ?
N1 Re1 2.152(2) . ?
N2 N3 1.360(3) . ?
N4 Re1 2.195(2) . ?
